data_7701668
loop_
_publ_author_name
'Hill, Anthony F.'
'Manzano, Richard A.'

_publ_section_title
;
 A [C<sub>1</sub> + C<sub>2</sub>] route to propargylidyne complexes.
;
_journal_issue 19
_journal_name_full 'Dalton transactions (Cambridge, England : 2003)'
_journal_page_first 6596
_journal_page_last 6610
_journal_paper_doi 10.1039/c9dt00876d
_journal_volume 48
_journal_year 2019
_chemical_formula_moiety 'C38 H37 B N6 O2 Si W'
_chemical_formula_sum 'C38 H37 B N6 O2 Si W'
_chemical_formula_weight 832.48
_space_group_crystal_system monoclinic
_space_group_IT_number 14
_space_group_name_Hall '-P 2ybc'
_space_group_name_H-M_alt 'P 1 21/c 1'
_atom_sites_solution_hydrogens mixed
_atom_sites_solution_primary iterative
_audit_creation_date 2018-09-12
_audit_creation_method
;
Olex2 1.2
(compiled May 18 2018 14:05:52 for OlexSys, GUI svn.r5506)
;
_audit_update_record
;
2019-02-15 deposited with the CCDC.	2019-04-23 downloaded from the CCDC.
;
_cell_angle_alpha 90
_cell_angle_beta 95.280(6)
_cell_angle_gamma 90
_cell_formula_units_Z 4
_cell_length_a 15.9396(9)
_cell_length_b 12.8019(8)
_cell_length_c 19.6756(10)
_cell_measurement_reflns_used 5563
_cell_measurement_temperature 149.99(11)
_cell_measurement_theta_max 28.0440
_cell_measurement_theta_min 3.7910
_cell_volume 3997.9(4)
_computing_cell_refinement 'CrysAlisPro 1.171.38.46 (Rigaku OD, 2015)'
_computing_data_collection 'CrysAlisPro 1.171.38.46 (Rigaku OD, 2015)'
_computing_data_reduction 'CrysAlisPro 1.171.38.46 (Rigaku OD, 2015)'
_computing_molecular_graphics 'Olex2 (Dolomanov et al., 2009)'
_computing_publication_material 'Olex2 (Dolomanov et al., 2009)'
_computing_structure_refinement 'ShelXL (Sheldrick, 2015)'
_computing_structure_solution 'olex2.solve (Bourhis et al., 2015)'
_diffrn_ambient_environment N~2~
_diffrn_ambient_temperature 149.99(11)
_diffrn_detector 'CCD plate'
_diffrn_detector_area_resol_mean 10.3744
_diffrn_detector_type Atlas
_diffrn_measured_fraction_theta_full 0.998
_diffrn_measured_fraction_theta_max 0.998
_diffrn_measurement_details
;
List of Runs (angles in degrees, time in seconds):

  # Type    Start    End  Width  t~exp~   \w     \q     \k     \f   Frames
#--------------------------------------------------------------------------
  1  \w    -80.00  14.00   1.00  290.00    --  -11.22 -57.00  90.00   94
  2  \w     -5.00  30.00   1.00  290.00    --  -11.22  57.00-150.00   35
  3  \w    -92.00 -34.00   1.00  290.00    --  -11.22 178.00-150.00   58
  4  \w     70.00  95.00   1.00  290.00    --   11.46 178.00 -30.00   25
;
_diffrn_measurement_device 'four-circle diffractometer'
_diffrn_measurement_device_type 'New Xcalibur, Atlas'
_diffrn_measurement_method '\w scans'
_diffrn_orient_matrix_type 'CrysAlisPro convention (1999,Acta A55,543-557)'
_diffrn_orient_matrix_UB_11 0.0424443000
_diffrn_orient_matrix_UB_12 0.0018076000
_diffrn_orient_matrix_UB_13 0.0144696000
_diffrn_orient_matrix_UB_21 -0.0053583000
_diffrn_orient_matrix_UB_22 -0.0488774000
_diffrn_orient_matrix_UB_23 0.0159641000
_diffrn_orient_matrix_UB_31 0.0130070000
_diffrn_orient_matrix_UB_32 -0.0259114000
_diffrn_orient_matrix_UB_33 -0.0291151000
_diffrn_radiation_monochromator graphite
_diffrn_radiation_probe x-ray
_diffrn_radiation_type MoK\a
_diffrn_radiation_wavelength 0.71073
_diffrn_reflns_av_R_equivalents 0.0529
_diffrn_reflns_av_unetI/netI 0.0845
_diffrn_reflns_Laue_measured_fraction_full 0.998
_diffrn_reflns_Laue_measured_fraction_max 0.998
_diffrn_reflns_limit_h_max 19
_diffrn_reflns_limit_h_min -19
_diffrn_reflns_limit_k_max 16
_diffrn_reflns_limit_k_min -10
_diffrn_reflns_limit_l_max 24
_diffrn_reflns_limit_l_min -24
_diffrn_reflns_number 21582
_diffrn_reflns_point_group_measured_fraction_full 0.998
_diffrn_reflns_point_group_measured_fraction_max 0.998
_diffrn_reflns_theta_full 25.242
_diffrn_reflns_theta_max 26.372
_diffrn_reflns_theta_min 3.270
_diffrn_source 'fine-focus sealed X-ray tube'
_diffrn_source_type 'Enhance (Mo) X-ray Source'
_exptl_absorpt_coefficient_mu 2.957
_exptl_absorpt_correction_T_max 1.00000
_exptl_absorpt_correction_T_min 0.98209
_exptl_absorpt_correction_type multi-scan
_exptl_absorpt_process_details
'CrysAlisPro 1.171.38.46 (Rigaku Oxford Diffraction, 2015) Empirical absorption correction using spherical harmonics, implemented in SCALE3 ABSPACK scaling algorithm.'
_exptl_crystal_colour 'clear red'
_exptl_crystal_colour_lustre clear
_exptl_crystal_colour_primary red
_exptl_crystal_density_diffrn 1.383
_exptl_crystal_description plate
_exptl_crystal_F_000 1664
_exptl_crystal_recrystallization_method
'Grown from slow evaporationg of a chloroform/ethanol solution at 0 degrees celcius'
_exptl_crystal_size_max 0.152
_exptl_crystal_size_mid 0.097
_exptl_crystal_size_min 0.079
_refine_diff_density_max 1.384
_refine_diff_density_min -0.573
_refine_diff_density_rms 0.126
_refine_ls_extinction_method none
_refine_ls_goodness_of_fit_ref 1.000
_refine_ls_hydrogen_treatment mixed
_refine_ls_matrix_type full
_refine_ls_number_parameters 452
_refine_ls_number_reflns 8152
_refine_ls_number_restraints 0
_refine_ls_restrained_S_all 1.000
_refine_ls_R_factor_all 0.0723
_refine_ls_R_factor_gt 0.0458
_refine_ls_shift/su_max 0.003
_refine_ls_shift/su_mean 0.000
_refine_ls_structure_factor_coef Fsqd
_refine_ls_weighting_details 'w=1/[\s^2^(Fo^2^)+(0.0309P)^2^] where P=(Fo^2^+2Fc^2^)/3'
_refine_ls_weighting_scheme calc
_refine_ls_wR_factor_gt 0.0797
_refine_ls_wR_factor_ref 0.0882
_reflns_Friedel_coverage 0.000
_reflns_number_gt 5970
_reflns_number_total 8152
_reflns_threshold_expression 'I > 2\s(I)'
_cod_data_source_file c9dt00876d1.cif
_cod_data_source_block platon_sq
_cod_database_code 7701668
_shelx_shelxl_version_number 2018/3
_chemical_oxdiff_formula 'C40 H40 B1 Cl4 N6 O2 Si1 W'
_chemical_oxdiff_usercomment 'Grown from slow evaporation of DCM/EtOH solution at 0 degrees celcius'
_shelx_space_group_comment
;
The symmetry employed for this shelxl refinement is uniquely defined
by the following loop, which should always be used as a source of
symmetry information in preference to the above space-group names.
They are only intended as comments.
;
_shelx_estimated_absorpt_t_max 0.800
_shelx_estimated_absorpt_t_min 0.662
_reflns_odcompleteness_completeness 99.70
_reflns_odcompleteness_iscentric 1
_reflns_odcompleteness_theta 26.32
_olex2_refinement_description
;
1. Fixed Uiso
 At 1.2 times of:
  All C(H) groups
 At 1.5 times of:
  All C(H,H,H) groups
2.a Aromatic/amide H refined with riding coordinates:
 C28(H28), C25(H25), C19(H19), C20(H20), C31(H31), C23(H23), C22(H22),
 C21(H21), C7(H7), C14(H14), C17(H17), C9(H9), C8(H8), C10(H10), C11(H11),
 C15(H15), C16(H16), C13(H13)
2.b Idealised Me refined as rotating group:
 C33(H33A,H33B,H33C), C35(H35A,H35B,H35C), C36(H36A,H36B,H36C), C37(H37A,H37B,
 H37C), C34(H34A,H34B,H34C), C38(H38A,H38B,H38C)
;
_ins_header
;
TITL RAM-40scale in P2(1)/c 
REM P2(1)/c (#14 in standard setting)
CELL 0.71073  15.939619  12.801930  19.675554  90.0000  95.2799  90.0000
ZERR    4.00   0.000943   0.000834   0.000989   0.0000   0.0057   0.0000
LATT  1
SYMM -x, y+1/2,-z+1/2 
SFAC C H B N O Si Cl W
UNIT 160.00 160.00 4.00 24.00 8.00 4.00 16.00 4.00
TREF
HKLF 4
END
;
_olex2_submission_original_sample_id RAM-40
_olex2_submission_special_instructions 'No special instructions were received'
_oxdiff_exptl_absorpt_empirical_details
;
Empirical correction (ABSPACK) includes:
- Absorption correction using spherical harmonics
- Frame scaling
;
_oxdiff_exptl_absorpt_empirical_full_max 1.077
_oxdiff_exptl_absorpt_empirical_full_min 0.955

loop_
_space_group_symop_operation_xyz
'x, y, z'
'-x, y+1/2, -z+1/2'
'-x, -y, -z'
'x, -y-1/2, z-1/2'

loop_
_atom_site_label
_atom_site_type_symbol
_atom_site_fract_x
_atom_site_fract_y
_atom_site_fract_z
_atom_site_U_iso_or_equiv
_atom_site_adp_type
_atom_site_occupancy
_atom_site_site_symmetry_order
_atom_site_calc_flag
_atom_site_refinement_flags_posn
W1 W 0.13373(2) 0.66885(2) 0.83946(2) 0.02496(8) Uani 1 1 d .
Si1 Si 0.31217(9) 0.41495(13) 0.62308(8) 0.0336(4) Uani 1 1 d .
N3 N 0.1181(2) 0.5408(3) 0.9116(2) 0.0241(10) Uani 1 1 d .
O1 O -0.0349(2) 0.6221(3) 0.74726(19) 0.0412(10) Uani 1 1 d .
N1 N 0.0644(2) 0.7581(3) 0.9166(2) 0.0262(10) Uani 1 1 d .
N2 N 0.0905(2) 0.7477(3) 0.9851(2) 0.0259(10) Uani 1 1 d .
O2 O 0.1513(3) 0.8677(4) 0.7468(2) 0.0543(12) Uani 1 1 d .
N6 N 0.2407(3) 0.6927(3) 0.9815(2) 0.0309(11) Uani 1 1 d .
N5 N 0.2442(3) 0.7040(4) 0.9116(2) 0.0313(11) Uani 1 1 d .
N4 N 0.1280(2) 0.5582(3) 0.9816(2) 0.0255(10) Uani 1 1 d .
C5 C 0.1442(3) 0.7959(5) 0.7820(3) 0.0351(14) Uani 1 1 d .
C24 C 0.0052(3) 0.8326(4) 0.9121(3) 0.0279(12) Uani 1 1 d .
C4 C 0.0259(3) 0.6389(4) 0.7822(3) 0.0281(13) Uani 1 1 d .
C2 C 0.2202(3) 0.5451(4) 0.7222(3) 0.0283(13) Uani 1 1 d .
C1 C 0.1850(3) 0.5989(4) 0.7738(3) 0.0294(13) Uani 1 1 d .
C33 C -0.0380(3) 0.8675(5) 0.8446(3) 0.0400(15) Uani 1 1 d .
H33A H 0.001514 0.907723 0.819693 0.060 Uiso 1 1 calc GR
H33B H -0.086608 0.911312 0.852579 0.060 Uiso 1 1 calc GR
H33C H -0.057207 0.806170 0.817717 0.060 Uiso 1 1 calc GR
C27 C 0.0966(3) 0.4409(4) 0.9028(3) 0.0280(13) Uani 1 1 d .
C26 C 0.0466(3) 0.8152(4) 1.0211(3) 0.0293(13) Uani 1 1 d .
C35 C 0.0795(3) 0.3946(5) 0.8326(3) 0.0357(14) Uani 1 1 d .
H35A H 0.028848 0.426715 0.809464 0.053 Uiso 1 1 calc GR
H35B H 0.070808 0.319099 0.836403 0.053 Uiso 1 1 calc GR
H35C H 0.127652 0.407808 0.806269 0.053 Uiso 1 1 calc GR
C29 C 0.1110(3) 0.4694(4) 1.0136(3) 0.0271(13) Uani 1 1 d .
C3 C 0.2528(3) 0.4951(5) 0.6806(3) 0.0336(14) Uani 1 1 d .
C28 C 0.0922(3) 0.3946(5) 0.9657(3) 0.0323(14) Uani 1 1 d .
H28 H 0.078545 0.323757 0.973882 0.039 Uiso 1 1 calc R
C30 C 0.3246(3) 0.7296(5) 0.9032(3) 0.0438(16) Uani 1 1 d .
C18 C 0.2580(3) 0.4236(5) 0.5343(3) 0.0316(14) Uani 1 1 d .
C25 C -0.0089(3) 0.8681(4) 0.9762(3) 0.0294(13) Uani 1 1 d .
H25 H -0.049018 0.918903 0.987107 0.035 Uiso 1 1 calc R
C36 C 0.1159(3) 0.4598(5) 1.0898(3) 0.0373(15) Uani 1 1 d .
H36A H 0.174034 0.471489 1.109034 0.056 Uiso 1 1 calc GR
H36B H 0.097819 0.389668 1.102161 0.056 Uiso 1 1 calc GR
H36C H 0.078938 0.511944 1.108096 0.056 Uiso 1 1 calc GR
C19 C 0.2388(3) 0.5197(5) 0.5064(3) 0.0371(14) Uani 1 1 d .
H19 H 0.251908 0.580989 0.532566 0.045 Uiso 1 1 calc R
C12 C 0.4196(3) 0.4756(5) 0.6267(3) 0.0364(15) Uani 1 1 d .
C6 C 0.3140(4) 0.2775(5) 0.6550(3) 0.0398(15) Uani 1 1 d .
C37 C 0.3526(4) 0.7499(6) 0.8335(3) 0.063(2) Uani 1 1 d .
H37A H 0.337498 0.690154 0.803743 0.094 Uiso 1 1 calc GR
H37B H 0.413766 0.759955 0.837137 0.094 Uiso 1 1 calc GR
H37C H 0.324685 0.812898 0.814214 0.094 Uiso 1 1 calc GR
C34 C 0.0613(4) 0.8250(5) 1.0973(3) 0.0390(15) Uani 1 1 d .
H34A H 0.060323 0.755530 1.118100 0.059 Uiso 1 1 calc GR
H34B H 0.016859 0.868321 1.114113 0.059 Uiso 1 1 calc GR
H34C H 0.116207 0.857706 1.109475 0.059 Uiso 1 1 calc GR
C20 C 0.2387(4) 0.3360(5) 0.4943(3) 0.0411(15) Uani 1 1 d .
H20 H 0.251913 0.268545 0.512411 0.049 Uiso 1 1 calc R
B1 B 0.1559(4) 0.6654(5) 1.0093(3) 0.0290(14) Uani 1 1 d .
C31 C 0.3706(4) 0.7342(6) 0.9659(3) 0.0525(19) Uani 1 1 d .
H31 H 0.428903 0.750246 0.973873 0.063 Uiso 1 1 calc R
C32 C 0.3176(4) 0.7116(5) 1.0144(3) 0.0425(16) Uani 1 1 d .
C23 C 0.1804(3) 0.4444(5) 0.4019(3) 0.0413(16) Uani 1 1 d .
H23 H 0.153054 0.451370 0.357207 0.050 Uiso 1 1 calc R
C38 C 0.3331(4) 0.7059(6) 1.0903(3) 0.058(2) Uani 1 1 d .
H38A H 0.298707 0.758539 1.110967 0.087 Uiso 1 1 calc GR
H38B H 0.392832 0.719204 1.104008 0.087 Uiso 1 1 calc GR
H38C H 0.317976 0.636245 1.105886 0.087 Uiso 1 1 calc GR
C22 C 0.2008(4) 0.3453(5) 0.4292(3) 0.0485(18) Uani 1 1 d .
H22 H 0.188227 0.284536 0.402488 0.058 Uiso 1 1 calc R
C21 C 0.2002(4) 0.5285(5) 0.4398(3) 0.0424(16) Uani 1 1 d .
H21 H 0.187805 0.595911 0.421338 0.051 Uiso 1 1 calc R
C7 C 0.2631(4) 0.2437(6) 0.7035(3) 0.0499(18) Uani 1 1 d .
H7 H 0.226698 0.292535 0.722223 0.060 Uiso 1 1 calc R
C14 C 0.4771(4) 0.4456(6) 0.5826(4) 0.060(2) Uani 1 1 d .
H14 H 0.462408 0.393068 0.549480 0.072 Uiso 1 1 calc R
C17 C 0.5791(4) 0.5675(7) 0.6300(4) 0.071(2) Uani 1 1 d .
H17 H 0.633409 0.598469 0.631216 0.086 Uiso 1 1 calc R
C9 C 0.2632(5) 0.1428(6) 0.7258(3) 0.060(2) Uani 1 1 d .
H9 H 0.227263 0.122976 0.759483 0.073 Uiso 1 1 calc R
C8 C 0.3664(5) 0.2031(6) 0.6296(4) 0.068(2) Uani 1 1 d .
H8 H 0.403728 0.223389 0.597075 0.082 Uiso 1 1 calc R
C10 C 0.3653(5) 0.1008(7) 0.6507(4) 0.086(3) Uani 1 1 d .
H10 H 0.399961 0.050704 0.631213 0.103 Uiso 1 1 calc R
C11 C 0.3141(5) 0.0704(6) 0.7001(4) 0.070(2) Uani 1 1 d .
H11 H 0.314464 0.000190 0.715836 0.084 Uiso 1 1 calc R
C15 C 0.5222(5) 0.5997(7) 0.6732(5) 0.090(3) Uani 1 1 d .
H15 H 0.536650 0.654438 0.704730 0.107 Uiso 1 1 calc R
C16 C 0.5562(4) 0.4909(7) 0.5857(4) 0.073(2) Uani 1 1 d .
H16 H 0.595403 0.466968 0.555591 0.087 Uiso 1 1 calc R
C13 C 0.4435(4) 0.5533(7) 0.6716(4) 0.071(2) Uani 1 1 d .
H13 H 0.405163 0.576360 0.702646 0.085 Uiso 1 1 calc R
H1 H 0.162(3) 0.658(4) 1.066(2) 0.032(14) Uiso 1 1 d .

loop_
_atom_site_aniso_label
_atom_site_aniso_U_11
_atom_site_aniso_U_22
_atom_site_aniso_U_33
_atom_site_aniso_U_23
_atom_site_aniso_U_13
_atom_site_aniso_U_12
W1 0.03271(12) 0.02174(13) 0.02138(11) -0.00197(11) 0.00765(9) 0.00012(11)
Si1 0.0348(8) 0.0345(11) 0.0330(9) -0.0048(8) 0.0110(7) 0.0011(7)
N3 0.030(2) 0.019(3) 0.023(2) -0.002(2) 0.0053(19) 0.0030(19)
O1 0.040(2) 0.052(3) 0.031(2) -0.007(2) 0.0018(19) -0.008(2)
N1 0.030(2) 0.025(3) 0.023(2) 0.001(2) 0.0038(20) 0.002(2)
N2 0.031(2) 0.024(3) 0.023(2) -0.003(2) 0.0046(19) -0.004(2)
O2 0.076(3) 0.034(3) 0.054(3) 0.015(2) 0.008(2) -0.003(2)
N6 0.036(2) 0.026(3) 0.030(2) -0.005(2) 0.001(2) -0.003(2)
N5 0.033(2) 0.029(3) 0.032(3) 0.000(2) 0.008(2) 0.000(2)
N4 0.033(2) 0.024(3) 0.020(2) -0.002(2) 0.0049(19) 0.000(2)
C5 0.044(3) 0.034(4) 0.029(3) -0.007(3) 0.007(3) -0.003(3)
C24 0.029(3) 0.021(3) 0.034(3) 0.002(3) 0.007(2) -0.003(3)
C4 0.043(3) 0.021(3) 0.022(3) -0.002(2) 0.012(3) -0.005(3)
C2 0.030(3) 0.026(3) 0.029(3) 0.003(3) 0.006(2) 0.003(2)
C1 0.036(3) 0.025(3) 0.027(3) 0.000(3) 0.004(2) 0.001(3)
C33 0.043(3) 0.038(4) 0.039(3) -0.001(3) 0.003(3) 0.012(3)
C27 0.034(3) 0.023(3) 0.028(3) -0.003(3) 0.008(2) 0.001(3)
C26 0.041(3) 0.019(3) 0.030(3) -0.003(3) 0.013(3) -0.010(3)
C35 0.046(3) 0.024(4) 0.037(3) -0.008(3) 0.006(3) 0.000(3)
C29 0.029(3) 0.026(3) 0.027(3) 0.004(3) 0.006(2) 0.006(2)
C3 0.032(3) 0.038(4) 0.031(3) 0.004(3) 0.005(3) -0.003(3)
C28 0.039(3) 0.021(3) 0.039(3) 0.006(3) 0.011(3) 0.003(3)
C30 0.035(3) 0.050(5) 0.046(4) 0.002(3) 0.004(3) -0.005(3)
C18 0.032(3) 0.035(4) 0.030(3) -0.004(3) 0.010(2) -0.001(3)
C25 0.035(3) 0.020(3) 0.035(3) -0.004(3) 0.011(3) 0.001(2)
C36 0.043(3) 0.036(4) 0.033(3) 0.011(3) 0.004(3) 0.005(3)
C19 0.043(3) 0.018(4) 0.050(4) -0.007(3) 0.000(3) 0.004(3)
C12 0.031(3) 0.042(4) 0.037(3) -0.001(3) 0.005(3) 0.001(3)
C6 0.047(3) 0.032(4) 0.040(3) -0.003(3) 0.007(3) -0.002(3)
C37 0.043(4) 0.092(6) 0.057(4) -0.001(4) 0.022(3) -0.019(4)
C34 0.056(4) 0.030(4) 0.033(3) -0.006(3) 0.014(3) 0.000(3)
C20 0.056(4) 0.024(4) 0.043(4) -0.001(3) 0.007(3) -0.003(3)
B1 0.038(3) 0.031(4) 0.017(3) 0.001(3) 0.004(3) -0.001(3)
C31 0.034(3) 0.069(6) 0.054(4) -0.003(4) 0.000(3) -0.010(3)
C32 0.038(3) 0.044(4) 0.043(4) -0.003(3) -0.007(3) -0.004(3)
C23 0.040(3) 0.056(5) 0.030(3) -0.005(3) 0.011(3) -0.012(3)
C38 0.052(4) 0.065(5) 0.054(4) 0.001(4) -0.011(3) -0.015(4)
C22 0.067(4) 0.041(5) 0.040(4) -0.014(3) 0.013(3) -0.020(4)
C21 0.050(4) 0.028(4) 0.050(4) -0.001(3) 0.010(3) 0.005(3)
C7 0.057(4) 0.047(5) 0.047(4) 0.005(4) 0.012(3) 0.002(3)
C14 0.044(4) 0.068(5) 0.072(5) -0.012(4) 0.023(4) -0.011(4)
C17 0.046(4) 0.089(7) 0.079(6) -0.013(5) 0.005(4) -0.023(4)
C9 0.070(5) 0.068(6) 0.043(4) 0.015(4) 0.002(4) -0.008(4)
C8 0.090(6) 0.043(5) 0.080(5) 0.009(4) 0.046(5) 0.017(4)
C10 0.112(7) 0.048(6) 0.104(7) 0.012(5) 0.044(6) 0.025(5)
C11 0.090(6) 0.049(5) 0.066(5) 0.021(4) -0.008(5) -0.002(5)
C15 0.057(5) 0.110(8) 0.101(7) -0.037(6) 0.008(5) -0.029(5)
C16 0.049(4) 0.088(7) 0.086(6) 0.000(6) 0.032(4) 0.001(4)
C13 0.049(4) 0.093(7) 0.071(5) -0.033(5) 0.011(4) -0.010(4)

loop_
_atom_type_symbol
_atom_type_description
_atom_type_scat_dispersion_real
_atom_type_scat_dispersion_imag
_atom_type_scat_source
C C 0.0033 0.0016 'International Tables Vol C Tables 4.2.6.8 and 6.1.1.4'
H H 0.0000 0.0000 'International Tables Vol C Tables 4.2.6.8 and 6.1.1.4'
B B 0.0013 0.0007 'International Tables Vol C Tables 4.2.6.8 and 6.1.1.4'
N N 0.0061 0.0033 'International Tables Vol C Tables 4.2.6.8 and 6.1.1.4'
O O 0.0106 0.0060 'International Tables Vol C Tables 4.2.6.8 and 6.1.1.4'
Si Si 0.0817 0.0704 'International Tables Vol C Tables 4.2.6.8 and 6.1.1.4'
W W -0.8490 6.8722 'International Tables Vol C Tables 4.2.6.8 and 6.1.1.4'

loop_
_exptl_crystal_face_index_h
_exptl_crystal_face_index_k
_exptl_crystal_face_index_l
_exptl_crystal_face_perp_dist
-8 5 26 0.0307
6 3 -27 0.0275
2 -16 12 0.0727
-2 16 -12 0.0727
7 -17 -6 0.0809
4 -9 -24 0.0594
-3 9 24 0.0363
22 1 2 0.0449
-22 0 1 0.0278

loop_
_geom_angle_atom_site_label_1
_geom_angle_atom_site_label_2
_geom_angle_atom_site_label_3
_geom_angle
N3 W1 N1 81.50(15)
N3 W1 N5 82.40(16)
N5 W1 N1 82.86(15)
C5 W1 N3 173.61(18)
C5 W1 N1 92.27(18)
C5 W1 N5 95.5(2)
C5 W1 C4 87.1(2)
C4 W1 N3 94.47(18)
C4 W1 N1 91.56(17)
C4 W1 N5 173.94(16)
C1 W1 N3 100.1(2)
C1 W1 N1 176.9(2)
C1 W1 N5 100.0(2)
C1 W1 C5 86.2(2)
C1 W1 C4 85.7(2)
C3 Si1 C18 108.6(2)
C3 Si1 C12 105.3(3)
C3 Si1 C6 108.0(3)
C12 Si1 C18 110.5(2)
C6 Si1 C18 111.1(3)
C6 Si1 C12 113.0(3)
N4 N3 W1 120.7(3)
C27 N3 W1 132.5(3)
C27 N3 N4 106.7(4)
N2 N1 W1 118.9(3)
C24 N1 W1 134.3(3)
C24 N1 N2 106.3(4)
N1 N2 B1 120.4(4)
C26 N2 N1 109.1(4)
C26 N2 B1 130.4(4)
N5 N6 B1 119.3(4)
C32 N6 N5 109.8(4)
C32 N6 B1 130.9(5)
N6 N5 W1 121.0(3)
C30 N5 W1 133.1(4)
C30 N5 N6 105.7(5)
N3 N4 B1 120.0(4)
C29 N4 N3 108.7(4)
C29 N4 B1 131.3(4)
O2 C5 W1 177.6(5)
N1 C24 C33 122.2(5)
N1 C24 C25 110.3(5)
C25 C24 C33 127.5(5)
O1 C4 W1 177.8(4)
C3 C2 C1 176.2(6)
C2 C1 W1 177.3(4)
C24 C33 H33A 109.5
C24 C33 H33B 109.5
C24 C33 H33C 109.5
H33A C33 H33B 109.5
H33A C33 H33C 109.5
H33B C33 H33C 109.5
N3 C27 C35 121.3(5)
N3 C27 C28 109.3(5)
C28 C27 C35 129.4(5)
N2 C26 C25 108.2(5)
N2 C26 C34 122.5(5)
C25 C26 C34 129.3(5)
C27 C35 H35A 109.5
C27 C35 H35B 109.5
C27 C35 H35C 109.5
H35A C35 H35B 109.5
H35A C35 H35C 109.5
H35B C35 H35C 109.5
N4 C29 C28 108.2(4)
N4 C29 C36 123.1(5)
C28 C29 C36 128.7(5)
C2 C3 Si1 174.1(5)
C27 C28 H28 126.4
C29 C28 C27 107.1(5)
C29 C28 H28 126.4
N5 C30 C37 121.3(5)
N5 C30 C31 109.6(5)
C31 C30 C37 129.1(5)
C19 C18 Si1 119.4(5)
C19 C18 C20 118.0(5)
C20 C18 Si1 122.5(5)
C24 C25 H25 127.0
C26 C25 C24 106.1(5)
C26 C25 H25 127.0
C29 C36 H36A 109.5
C29 C36 H36B 109.5
C29 C36 H36C 109.5
H36A C36 H36B 109.5
H36A C36 H36C 109.5
H36B C36 H36C 109.5
C18 C19 H19 119.7
C18 C19 C21 120.6(6)
C21 C19 H19 119.7
C14 C12 Si1 121.4(5)
C13 C12 Si1 121.8(4)
C13 C12 C14 116.9(6)
C7 C6 Si1 122.5(5)
C7 C6 C8 116.4(6)
C8 C6 Si1 121.1(5)
C30 C37 H37A 109.5
C30 C37 H37B 109.5
C30 C37 H37C 109.5
H37A C37 H37B 109.5
H37A C37 H37C 109.5
H37B C37 H37C 109.5
C26 C34 H34A 109.5
C26 C34 H34B 109.5
C26 C34 H34C 109.5
H34A C34 H34B 109.5
H34A C34 H34C 109.5
H34B C34 H34C 109.5
C18 C20 H20 119.5
C22 C20 C18 121.0(6)
C22 C20 H20 119.5
N2 B1 N6 109.1(5)
N2 B1 H1 112(2)
N6 B1 H1 112(2)
N4 B1 N2 109.9(5)
N4 B1 N6 108.2(4)
N4 B1 H1 106(3)
C30 C31 H31 126.2
C32 C31 C30 107.7(5)
C32 C31 H31 126.2
N6 C32 C31 107.2(5)
N6 C32 C38 121.9(5)
C31 C32 C38 130.8(6)
C22 C23 H23 120.6
C21 C23 H23 120.6
C21 C23 C22 118.8(6)
C32 C38 H38A 109.5
C32 C38 H38B 109.5
C32 C38 H38C 109.5
H38A C38 H38B 109.5
H38A C38 H38C 109.5
H38B C38 H38C 109.5
C20 C22 C23 120.2(6)
C20 C22 H22 119.9
C23 C22 H22 119.9
C19 C21 H21 119.3
C23 C21 C19 121.4(6)
C23 C21 H21 119.3
C6 C7 H7 118.8
C9 C7 C6 122.5(6)
C9 C7 H7 118.8
C12 C14 H14 119.6
C12 C14 C16 120.8(7)
C16 C14 H14 119.6
C15 C17 H17 121.0
C16 C17 H17 121.0
C16 C17 C15 118.0(7)
C7 C9 H9 119.7
C11 C9 C7 120.6(7)
C11 C9 H9 119.7
C6 C8 H8 119.3
C10 C8 C6 121.3(6)
C10 C8 H8 119.3
C8 C10 H10 119.8
C8 C10 C11 120.4(7)
C11 C10 H10 119.8
C9 C11 C10 118.7(7)
C9 C11 H11 120.7
C10 C11 H11 120.7
C17 C15 H15 119.7
C17 C15 C13 120.6(8)
C13 C15 H15 119.7
C14 C16 H16 119.1
C17 C16 C14 121.9(6)
C17 C16 H16 119.1
C12 C13 C15 121.8(6)
C12 C13 H13 119.1
C15 C13 H13 119.1

loop_
_geom_bond_atom_site_label_1
_geom_bond_atom_site_label_2
_geom_bond_distance
W1 N3 2.198(4)
W1 N1 2.266(4)
W1 N5 2.203(4)
W1 C5 1.996(6)
W1 C4 2.004(6)
W1 C1 1.826(5)
Si1 C3 1.851(6)
Si1 C18 1.880(6)
Si1 C12 1.876(6)
Si1 C6 1.868(6)
N3 N4 1.390(5)
N3 C27 1.331(6)
O1 C4 1.155(6)
N1 N2 1.380(5)
N1 C24 1.339(6)
N2 C26 1.352(6)
N2 B1 1.529(8)
O2 C5 1.163(7)
N6 N5 1.390(6)
N6 B1 1.544(7)
N6 C32 1.353(7)
N5 C30 1.348(7)
N4 C29 1.339(6)
N4 B1 1.528(8)
C24 C33 1.506(7)
C24 C25 1.379(7)
C2 C1 1.386(7)
C2 C3 1.195(7)
C33 H33A 0.9800
C33 H33B 0.9800
C33 H33C 0.9800
C27 C35 1.505(7)
C27 C28 1.378(7)
C26 C25 1.370(7)
C26 C34 1.501(7)
C35 H35A 0.9800
C35 H35B 0.9800
C35 H35C 0.9800
C29 C28 1.358(7)
C29 C36 1.499(7)
C28 H28 0.9500
C30 C37 1.504(8)
C30 C31 1.377(8)
C18 C19 1.370(8)
C18 C20 1.388(8)
C25 H25 0.9500
C36 H36A 0.9800
C36 H36B 0.9800
C36 H36C 0.9800
C19 H19 0.9500
C19 C21 1.400(8)
C12 C14 1.374(7)
C12 C13 1.362(9)
C6 C7 1.378(8)
C6 C8 1.389(8)
C37 H37A 0.9800
C37 H37B 0.9800
C37 H37C 0.9800
C34 H34A 0.9800
C34 H34B 0.9800
C34 H34C 0.9800
C20 H20 0.9500
C20 C22 1.370(8)
B1 H1 1.12(5)
C31 H31 0.9500
C31 C32 1.363(8)
C32 C38 1.494(8)
C23 H23 0.9500
C23 C22 1.405(9)
C23 C21 1.331(8)
C38 H38A 0.9800
C38 H38B 0.9800
C38 H38C 0.9800
C22 H22 0.9500
C21 H21 0.9500
C7 H7 0.9500
C7 C9 1.363(9)
C14 H14 0.9500
C14 C16 1.384(9)
C17 H17 0.9500
C17 C15 1.363(10)
C17 C16 1.340(10)
C9 H9 0.9500
C9 C11 1.360(9)
C8 H8 0.9500
C8 C10 1.375(10)
C10 H10 0.9500
C10 C11 1.381(9)
C11 H11 0.9500
C15 H15 0.9500
C15 C13 1.386(9)
C16 H16 0.9500
C13 H13 0.9500

loop_
_exptl_oxdiff_crystal_face_indexfrac_h
_exptl_oxdiff_crystal_face_indexfrac_k
_exptl_oxdiff_crystal_face_indexfrac_l
_exptl_oxdiff_crystal_face_x
_exptl_oxdiff_crystal_face_y
_exptl_oxdiff_crystal_face_z
-7.9998 5.0001 26.0019 0.0457 0.2136 -0.9907
5.9998 3.0004 -27.0015 -0.1306 -0.6099 0.7864
2.0001 -16.0009 11.9997 0.2296 0.9629 0.0912
-2.0001 16.0009 -11.9997 -0.2296 -0.9629 -0.0912
7.0000 -17.0008 -6.0015 0.1795 0.6976 0.7063
3.9995 -9.0003 -24.0021 -0.1938 0.0353 0.9841
-2.9995 9.0003 24.0021 0.2363 -0.0407 -0.9710
22.0012 1.0002 2.0002 0.9646 -0.1348 0.2020
-22.0011 -0.0001 1.0000 -0.9194 0.1339 -0.3153
